data_7112688
loop_
_publ_author_name
'Shintani, Ryo'
'Moriya, Kohei'
'Hayashi, Tamio'

_publ_section_title
;
 Guiding the nitrogen nucleophile to the middle: palladium-catalyzed
 decarboxylative cyclopropanation of 2-alkylidenetrimethylene carbonates
 with isocyanates
;
_journal_coden_ASTM CHCOFS
_journal_issue 11
_journal_name_full 'Chemical Communications (Cambridge, United Kingdom)'
_journal_page_first 3057
_journal_page_last 3059
_journal_paper_doi 10.1039/c0cc05308b
_journal_volume 47
_journal_year 2011
_chemical_formula_moiety 'C18 H16 Cl N O2 '
_chemical_formula_sum 'C18 H16 Cl N O2'
_chemical_formula_weight 313.78
_space_group_IT_number 14
_symmetry_cell_setting monoclinic
_symmetry_Int_Tables_number 14
_symmetry_space_group_name_Hall '-P 2yn'
_symmetry_space_group_name_H-M 'P 1 21/n 1'
_cell_angle_alpha 90.0000
_cell_angle_beta 102.76(2)
_cell_angle_gamma 90.0000
_cell_formula_units_Z 4
_cell_length_a 9.369(5)
_cell_length_b 16.869(9)
_cell_length_c 9.901(7)
_cell_measurement_reflns_used 9110
_cell_measurement_temperature 123.1
_cell_measurement_theta_max 27.5
_cell_measurement_theta_min 3.2
_cell_volume 1526.2(16)
_computing_cell_refinement PROCESS-AUTO
_computing_data_collection PROCESS-AUTO
_computing_data_reduction CrystalStructure
_computing_publication_material 'CrystalStructure 3.8'
_computing_structure_refinement CRYSTALS
_computing_structure_solution SIR92
_diffrn_ambient_temperature 123(1)
_diffrn_detector_area_resol_mean 10.00
_diffrn_measured_fraction_theta_full 0.997
_diffrn_measured_fraction_theta_max 0.997
_diffrn_measurement_device_type 'Rigaku RAXIS-RAPID'
_diffrn_measurement_method \w
_diffrn_radiation_type 'Mo K\a'
_diffrn_radiation_wavelength 0.71075
_diffrn_reflns_av_R_equivalents 0.080
_diffrn_reflns_limit_h_max 11
_diffrn_reflns_limit_h_min -12
_diffrn_reflns_limit_k_max 21
_diffrn_reflns_limit_k_min -21
_diffrn_reflns_limit_l_max 12
_diffrn_reflns_limit_l_min -12
_diffrn_reflns_number 14573
_diffrn_reflns_theta_full 27.48
_diffrn_reflns_theta_max 27.48
_exptl_absorpt_coefficient_mu 0.256
_exptl_absorpt_correction_T_max 0.975
_exptl_absorpt_correction_T_min 0.635
_exptl_absorpt_correction_type multi-scan
_exptl_absorpt_process_details
;

Higashi, T. (1995). Program for Absorption Correction.

Rigaku Corporation, Tokyo, Japan.

;
_exptl_crystal_colour colorless
_exptl_crystal_density_diffrn 1.366
_exptl_crystal_density_method 'not measured'
_exptl_crystal_description prism
_exptl_crystal_F_000 656.00
_exptl_crystal_size_max 0.50
_exptl_crystal_size_mid 0.40
_exptl_crystal_size_min 0.10
_refine_diff_density_max 0.95
_refine_diff_density_min -1.63
_refine_ls_extinction_method none
_refine_ls_goodness_of_fit_ref 0.886
_refine_ls_hydrogen_treatment refall
_refine_ls_number_parameters 215
_refine_ls_number_reflns 8816
_refine_ls_R_factor_gt 0.0691
_refine_ls_shift/su_max 0.0000
_refine_ls_structure_factor_coef F
_refine_ls_weighting_details 'w = 1/[0.0010Fo^2^ + 3.0000\s(Fo^2^) + 0.5000]'
_refine_ls_weighting_scheme calc
_refine_ls_wR_factor_ref 0.0871
_reflns_number_gt 8724
_reflns_number_total 3483
_reflns_threshold_expression F^2^>2.0\s(F^2^)
_cod_data_source_file c0cc05308b.txt
_cod_data_source_block '_100610yuki'
_cod_original_cell_volume 1526.2(15)
_cod_original_formula_sum 'C18 H16 Cl N O2 '
_cod_database_code 7112688

loop_
_symmetry_equiv_pos_site_id
_symmetry_equiv_pos_as_xyz
1 +X,+Y,+Z
2 1/2-X,1/2+Y,1/2-Z
3 -X,-Y,-Z
4 1/2+X,1/2-Y,1/2+Z

loop_
_atom_site_label
_atom_site_type_symbol
_atom_site_fract_x
_atom_site_fract_y
_atom_site_fract_z
_atom_site_U_iso_or_equiv
_atom_site_adp_type
_atom_site_occupancy
_atom_site_symmetry_multiplicity
_atom_site_calc_flag
_atom_site_refinement_flags
Cl(1) Cl 0.28008(5) -0.03690(3) 0.91095(6) 0.05033(17) Uani 1.00 1 d .
O(1) O 1.01523(14) 0.12642(8) 0.86922(14) 0.0413(4) Uani 1.00 1 d .
O(2) O 1.10246(14) 0.24402(8) 0.81860(14) 0.0437(4) Uani 1.00 1 d .
N(1) N 0.94730(15) 0.17047(9) 0.65394(16) 0.0308(4) Uani 1.00 1 d .
C(12) C 0.93020(19) 0.22773(10) 0.54149(19) 0.0314(5) Uani 1.00 1 d .
C(6) C 0.59226(18) 0.06373(11) 0.6664(2) 0.0306(5) Uani 1.00 1 d .
C(14) C 0.9497(2) 0.18397(10) 0.3033(2) 0.0325(5) Uani 1.00 1 d .
C(1) C 0.69688(19) 0.09924(11) 0.59069(19) 0.0331(5) Uani 1.00 1 d .
C(15) C 1.0301(2) 0.16847(11) 0.2045(2) 0.0409(6) Uani 1.00 1 d .
C(13) C 1.01784(19) 0.20822(10) 0.43540(19) 0.0287(5) Uani 1.00 1 d .
C(7) C 0.5059(2) 0.11302(11) 0.7277(2) 0.0395(6) Uani 1.00 1 d .
C(9) C 0.3991(2) 0.00210(12) 0.8153(2) 0.0344(5) Uani 1.00 1 d .
C(18) C 1.1700(2) 0.21670(11) 0.4673(2) 0.0364(5) Uani 1.00 1 d .
C(11) C 0.5762(2) -0.01769(10) 0.6798(2) 0.0351(5) Uani 1.00 1 d .
C(5) C 1.0278(2) 0.18618(12) 0.7812(2) 0.0346(5) Uani 1.00 1 d .
C(3) C 0.8036(2) 0.05077(12) 0.5298(2) 0.0421(6) Uani 1.00 1 d .
C(2) C 0.85925(19) 0.10018(11) 0.65399(19) 0.0316(5) Uani 1.00 1 d .
C(8) C 0.4085(2) 0.08282(12) 0.8018(2) 0.0431(6) Uani 1.00 1 d .
C(16) C 1.1801(2) 0.17757(11) 0.2369(2) 0.0458(7) Uani 1.00 1 d .
C(17) C 1.2493(2) 0.20182(12) 0.3679(2) 0.0440(6) Uani 1.00 1 d .
C(10) C 0.4801(2) -0.04834(11) 0.7543(2) 0.0370(5) Uani 1.00 1 d .
C(4) C 0.9254(2) 0.06414(13) 0.7933(2) 0.0439(6) Uani 1.00 1 d .
H(1) H 0.6620 0.1455 0.5391 0.038 Uiso 1.00 1 c R
H(2) H 0.8029 -0.0053 0.5381 0.051 Uiso 1.00 1 c R
H(3) H 0.8249 0.0648 0.4434 0.052 Uiso 1.00 1 c R
H(4) H 0.9840 0.0196 0.7825 0.052 Uiso 1.00 1 c R
H(5) H 0.8514 0.0483 0.8395 0.051 Uiso 1.00 1 c R
H(6) H 0.5145 0.1688 0.7188 0.047 Uiso 1.00 1 c R
H(7) H 0.3487 0.1168 0.8423 0.052 Uiso 1.00 1 c R
H(8) H 0.4696 -0.1040 0.7631 0.042 Uiso 1.00 1 c R
H(9) H 0.6326 -0.0524 0.6369 0.041 Uiso 1.00 1 c R
H(10) H 0.8298 0.2294 0.4958 0.038 Uiso 1.00 1 c R
H(11) H 0.9597 0.2783 0.5798 0.037 Uiso 1.00 1 c R
H(12) H 0.8462 0.1785 0.2807 0.040 Uiso 1.00 1 c R
H(13) H 0.9819 0.1519 0.1143 0.051 Uiso 1.00 1 c R
H(14) H 1.2349 0.1664 0.1690 0.059 Uiso 1.00 1 c R
H(15) H 1.3526 0.2085 0.3894 0.055 Uiso 1.00 1 c R
H(16) H 1.2178 0.2328 0.5580 0.043 Uiso 1.00 1 c R

loop_
_atom_site_aniso_label
_atom_site_aniso_U_11
_atom_site_aniso_U_22
_atom_site_aniso_U_33
_atom_site_aniso_U_12
_atom_site_aniso_U_13
_atom_site_aniso_U_23
Cl(1) 0.0425(3) 0.0684(3) 0.0399(3) -0.0144(2) 0.0087(2) 0.0011(2)
O(1) 0.0425(7) 0.0599(8) 0.0179(7) 0.0032(6) -0.0008(6) -0.0001(6)
O(2) 0.0384(7) 0.0575(9) 0.0312(9) -0.0062(7) -0.0008(6) -0.0151(7)
N(1) 0.0325(8) 0.0428(9) 0.0154(9) -0.0048(7) 0.0018(7) -0.0010(7)
C(12) 0.0338(10) 0.0371(10) 0.0222(11) -0.0028(8) 0.0039(8) -0.0028(8)
C(6) 0.0301(9) 0.0352(10) 0.0217(11) -0.0040(8) -0.0047(8) -0.0005(8)
C(14) 0.0393(10) 0.0360(10) 0.0228(11) -0.0016(8) 0.0077(9) 0.0012(8)
C(1) 0.0363(10) 0.0375(10) 0.0219(11) -0.0025(8) -0.0014(8) 0.0006(8)
C(15) 0.0622(13) 0.0373(11) 0.0278(13) -0.0023(10) 0.0202(11) -0.0002(9)
C(13) 0.0342(10) 0.0291(9) 0.0222(11) 0.0009(8) 0.0051(8) 0.0025(8)
C(7) 0.0445(11) 0.0320(10) 0.0407(14) -0.0037(9) 0.0067(10) -0.0063(9)
C(9) 0.0311(9) 0.0456(11) 0.0237(11) -0.0060(9) 0.0002(8) -0.0003(9)
C(18) 0.0357(10) 0.0416(11) 0.0303(13) -0.0026(9) 0.0042(9) 0.0001(9)
C(11) 0.0375(11) 0.0355(11) 0.0299(12) 0.0029(8) 0.0026(9) -0.0012(8)
C(5) 0.0310(10) 0.0509(12) 0.0220(12) 0.0057(9) 0.0060(8) -0.0031(9)
C(3) 0.0564(12) 0.0461(12) 0.0260(12) -0.0109(10) 0.0137(10) -0.0066(9)
C(2) 0.0349(10) 0.0386(10) 0.0200(11) 0.0017(8) 0.0032(8) 0.0024(8)
C(8) 0.0405(11) 0.0465(12) 0.0427(14) -0.0024(10) 0.0100(10) -0.0123(10)
C(16) 0.0591(14) 0.0386(11) 0.0501(16) 0.0078(10) 0.0346(12) 0.0054(10)
C(17) 0.0368(11) 0.0430(12) 0.0570(16) 0.0022(9) 0.0209(11) 0.0075(11)
C(10) 0.0400(10) 0.0350(11) 0.0312(12) -0.0051(9) -0.0023(9) 0.0028(9)
C(4) 0.0381(11) 0.0597(13) 0.0302(13) -0.0018(10) -0.0004(9) 0.0089(10)

loop_
_atom_type_symbol
_atom_type_description
_atom_type_scat_dispersion_real
_atom_type_scat_dispersion_imag
_atom_type_scat_source
C C 0.003 0.002
;

International Tables for Crystallography

(1992, Vol. C, Tables 4.2.6.8 and 6.1.1.4)

;
H H 0.000 0.000
;

International Tables for Crystallography

(1992, Vol. C, Table 6.1.1.4)

;
O O 0.011 0.006
;

International Tables for Crystallography

(1992, Vol. C, Tables 4.2.6.8 and 6.1.1.4)

;
N N 0.006 0.003
;

International Tables for Crystallography

(1992, Vol. C, Tables 4.2.6.8 and 6.1.1.4)

;
Cl Cl 0.148 0.159
;

International Tables for Crystallography

(1992, Vol. C, Tables 4.2.6.8 and 6.1.1.4)

;

loop_
_geom_angle_atom_site_label_1
_geom_angle_atom_site_label_2
_geom_angle_atom_site_label_3
_geom_angle
_geom_angle_publ_flag
C(5) O(1) C(4) 109.21(14) yes
C(12) N(1) C(5) 122.01(15) yes
C(12) N(1) C(2) 125.34(13) yes
C(5) N(1) C(2) 111.34(15) yes
N(1) C(12) C(13) 113.81(14) yes
C(1) C(6) C(7) 119.46(16) yes
C(1) C(6) C(11) 122.93(17) yes
C(7) C(6) C(11) 117.60(18) yes
C(15) C(14) C(13) 120.89(17) yes
C(6) C(1) C(3) 123.38(16) yes
C(6) C(1) C(2) 120.70(15) yes
C(3) C(1) C(2) 58.59(12) yes
C(14) C(15) C(16) 120.05(19) yes
C(12) C(13) C(14) 120.99(16) yes
C(12) C(13) C(18) 120.40(16) yes
C(14) C(13) C(18) 118.57(19) yes
C(6) C(7) C(8) 121.68(17) yes
Cl(1) C(9) C(8) 119.34(16) yes
Cl(1) C(9) C(10) 119.30(15) yes
C(8) C(9) C(10) 121.4(2) yes
C(13) C(18) C(17) 120.18(18) yes
C(6) C(11) C(10) 121.11(18) yes
O(1) C(5) O(2) 121.98(16) yes
O(1) C(5) N(1) 110.22(15) yes
O(2) C(5) N(1) 127.80(19) yes
C(1) C(3) C(2) 60.56(12) yes
N(1) C(2) C(1) 122.06(15) yes
N(1) C(2) C(3) 123.89(17) yes
N(1) C(2) C(4) 102.21(13) yes
C(1) C(2) C(3) 60.85(12) yes
C(1) C(2) C(4) 123.17(17) yes
C(3) C(2) C(4) 122.00(16) yes
C(7) C(8) C(9) 118.68(19) yes
C(15) C(16) C(17) 119.7(2) yes
C(18) C(17) C(16) 120.61(19) yes
C(9) C(10) C(11) 119.54(17) yes
O(1) C(4) C(2) 104.85(16) yes
N(1) C(12) H(10) 108.3 no
N(1) C(12) H(11) 108.5 no
C(13) C(12) H(10) 108.1 no
C(13) C(12) H(11) 108.7 no
H(10) C(12) H(11) 109.5 no
C(15) C(14) H(12) 120.1 no
C(13) C(14) H(12) 119.0 no
C(6) C(1) H(1) 114.5 no
C(3) C(1) H(1) 114.1 no
C(2) C(1) H(1) 114.2 no
C(14) C(15) H(13) 120.0 no
C(16) C(15) H(13) 120.0 no
C(6) C(7) H(6) 118.8 no
C(8) C(7) H(6) 119.5 no
C(13) C(18) H(16) 119.2 no
C(17) C(18) H(16) 120.6 no
C(6) C(11) H(9) 118.9 no
C(10) C(11) H(9) 120.0 no
C(1) C(3) H(2) 119.0 no
C(1) C(3) H(3) 120.8 no
C(2) C(3) H(2) 119.7 no
C(2) C(3) H(3) 120.1 no
H(2) C(3) H(3) 109.5 no
C(7) C(8) H(7) 121.3 no
C(9) C(8) H(7) 120.0 no
C(15) C(16) H(14) 119.7 no
C(17) C(16) H(14) 120.6 no
C(18) C(17) H(15) 120.0 no
C(16) C(17) H(15) 119.4 no
C(9) C(10) H(8) 119.7 no
C(11) C(10) H(8) 120.7 no
O(1) C(4) H(4) 110.3 no
O(1) C(4) H(5) 110.9 no
C(2) C(4) H(4) 110.3 no
C(2) C(4) H(5) 110.9 no
H(4) C(4) H(5) 109.5 no

loop_
_geom_bond_atom_site_label_1
_geom_bond_atom_site_label_2
_geom_bond_distance
_geom_bond_publ_flag
Cl(1) C(9) 1.743(2) yes
O(1) C(5) 1.355(2) yes
O(1) C(4) 1.448(2) yes
O(2) C(5) 1.210(2) yes
N(1) C(12) 1.456(2) yes
N(1) C(5) 1.344(2) yes
N(1) C(2) 1.445(2) yes
C(12) C(13) 1.506(2) yes
C(6) C(1) 1.486(2) yes
C(6) C(7) 1.390(2) yes
C(6) C(11) 1.391(2) yes
C(14) C(15) 1.385(3) yes
C(14) C(13) 1.385(2) yes
C(1) C(3) 1.516(2) yes
C(1) C(2) 1.512(2) yes
C(15) C(16) 1.379(3) yes
C(13) C(18) 1.398(2) yes
C(7) C(8) 1.387(3) yes
C(9) C(8) 1.373(2) yes
C(9) C(10) 1.367(2) yes
C(18) C(17) 1.382(3) yes
C(11) C(10) 1.384(2) yes
C(3) C(2) 1.482(2) yes
C(2) C(4) 1.510(2) yes
C(16) C(17) 1.378(3) yes
C(12) H(10) 0.950 no
C(12) H(11) 0.950 no
C(14) H(12) 0.950 no
C(1) H(1) 0.950 no
C(15) H(13) 0.950 no
C(7) H(6) 0.950 no
C(18) H(16) 0.950 no
C(11) H(9) 0.950 no
C(3) H(2) 0.950 no
C(3) H(3) 0.950 no
C(8) H(7) 0.950 no
C(16) H(14) 0.950 no
C(17) H(15) 0.950 no
C(10) H(8) 0.950 no
C(4) H(4) 0.950 no
C(4) H(5) 0.950 no

loop_
_geom_contact_atom_site_label_1
_geom_contact_atom_site_label_2
_geom_contact_distance
_geom_contact_site_symmetry_2
Cl(1) C(8) 2.696(2) .
Cl(1) C(10) 2.690(2) .
O(1) O(2) 2.2440(19) .
O(1) N(1) 2.214(2) .
O(1) C(12) 3.598(2) .
O(1) C(15) 3.368(2) 1_556
O(1) C(2) 2.345(2) .
O(2) O(1) 2.2440(19) .
O(2) N(1) 2.2943(18) .
O(2) C(12) 2.873(2) .
O(2) C(12) 3.396(2) 4_555
O(2) C(14) 3.507(2) 4_555
O(2) C(2) 3.478(2) .
O(2) C(17) 3.568(2) 4_455
O(2) C(4) 3.441(2) .
N(1) O(1) 2.214(2) .
N(1) O(2) 2.2943(18) .
N(1) C(14) 3.484(2) .
N(1) C(1) 2.587(2) .
N(1) C(13) 2.481(2) .
N(1) C(18) 3.175(2) .
N(1) C(3) 2.582(2) .
N(1) C(4) 2.300(2) .
C(12) O(1) 3.598(2) .
C(12) O(2) 2.873(2) .
C(12) O(2) 3.396(2) 4_454
C(12) C(14) 2.516(2) .
C(12) C(1) 3.191(2) .
C(12) C(18) 2.520(2) .
C(12) C(5) 2.450(2) .
C(12) C(3) 3.205(2) .
C(12) C(2) 2.577(2) .
C(6) C(9) 2.776(2) .
C(6) C(11) 3.530(2) 3_656
C(6) C(3) 2.643(3) .
C(6) C(2) 2.605(2) .
C(6) C(8) 2.425(3) .
C(6) C(10) 2.416(2) .
C(6) C(4) 3.097(2) .
C(14) O(2) 3.507(2) 4_454
C(14) N(1) 3.484(2) .
C(14) C(12) 2.516(2) .
C(14) C(7) 3.569(2) 4_554
C(14) C(18) 2.392(2) .
C(14) C(16) 2.394(3) .
C(14) C(17) 2.755(2) .
C(1) N(1) 2.587(2) .
C(1) C(12) 3.191(2) .
C(1) C(7) 2.484(2) .
C(1) C(11) 2.528(2) .
C(1) C(11) 3.548(2) 3_656
C(1) C(5) 3.569(2) .
C(1) C(10) 3.557(2) 3_656
C(1) C(4) 2.658(2) .
C(15) O(1) 3.368(2) 1_554
C(15) C(13) 2.409(2) .
C(15) C(18) 2.764(2) .
C(15) C(17) 2.384(2) .
C(13) N(1) 2.481(2) .
C(13) C(15) 2.409(2) .
C(13) C(5) 3.424(2) .
C(13) C(3) 3.575(2) .
C(13) C(2) 3.411(2) .
C(13) C(16) 2.786(3) .
C(13) C(17) 2.409(3) .
C(7) C(14) 3.569(2) 4_455
C(7) C(1) 2.484(2) .
C(7) C(9) 2.374(2) .
C(7) C(11) 2.379(2) .
C(7) C(2) 3.551(2) .
C(7) C(10) 2.750(2) .
C(9) C(6) 2.776(2) .
C(9) C(7) 2.374(2) .
C(9) C(11) 2.376(3) .
C(18) N(1) 3.175(2) .
C(18) C(12) 2.520(2) .
C(18) C(14) 2.392(2) .
C(18) C(15) 2.764(2) .
C(18) C(16) 2.397(3) .
C(11) C(6) 3.530(2) 3_656
C(11) C(1) 2.528(2) .
C(11) C(1) 3.548(2) 3_656
C(11) C(7) 2.379(2) .
C(11) C(9) 2.376(3) .
C(11) C(11) 3.582(2) 3_656
C(11) C(3) 3.079(3) .
C(11) C(2) 3.369(2) .
C(11) C(8) 2.763(2) .
C(11) C(16) 3.512(2) 3_756
C(11) C(17) 3.589(2) 3_756
C(11) C(4) 3.500(2) .
C(5) C(12) 2.450(2) .
C(5) C(1) 3.569(2) .
C(5) C(13) 3.424(2) .
C(5) C(2) 2.304(2) .
C(5) C(17) 3.479(3) 4_455
C(5) C(4) 2.286(2) .
C(3) N(1) 2.582(2) .
C(3) C(12) 3.205(2) .
C(3) C(6) 2.643(3) .
C(3) C(13) 3.575(2) .
C(3) C(11) 3.079(3) .
C(3) C(10) 3.417(2) 3_656
C(3) C(4) 2.616(2) .
C(2) O(1) 2.345(2) .
C(2) O(2) 3.478(2) .
C(2) C(12) 2.577(2) .
C(2) C(6) 2.605(2) .
C(2) C(13) 3.411(2) .
C(2) C(7) 3.551(2) .
C(2) C(11) 3.369(2) .
C(2) C(5) 2.304(2) .
C(8) Cl(1) 2.696(2) .
C(8) C(6) 2.425(3) .
C(8) C(11) 2.763(2) .
C(8) C(10) 2.389(2) .
C(16) C(14) 2.394(3) .
C(16) C(13) 2.786(3) .
C(16) C(18) 2.397(3) .
C(16) C(11) 3.512(2) 3_756
C(17) O(2) 3.568(2) 4_554
C(17) C(14) 2.755(2) .
C(17) C(15) 2.384(2) .
C(17) C(13) 2.409(3) .
C(17) C(11) 3.589(2) 3_756
C(17) C(5) 3.479(3) 4_554
C(10) Cl(1) 2.690(2) .
C(10) C(6) 2.416(2) .
C(10) C(1) 3.557(2) 3_656
C(10) C(7) 2.750(2) .
C(10) C(3) 3.417(2) 3_656
C(10) C(8) 2.389(2) .
C(4) O(2) 3.441(2) .
C(4) N(1) 2.300(2) .
C(4) C(6) 3.097(2) .
C(4) C(1) 2.658(2) .
C(4) C(11) 3.500(2) .
C(4) C(5) 2.286(2) .
C(4) C(3) 2.616(2) .
Cl(1) H(3) 3.460 3_656
Cl(1) H(4) 2.943 1_455
Cl(1) H(5) 3.000 3_657
Cl(1) H(7) 2.791 .
Cl(1) H(8) 2.779 .
Cl(1) H(12) 3.117 3_656
Cl(1) H(13) 3.095 3_656
O(1) H(4) 1.989 .
O(1) H(5) 1.996 .
O(1) H(7) 3.198 1_655
O(1) H(13) 2.550 1_556
O(1) H(14) 3.287 1_556
O(1) H(15) 3.202 4_455
O(2) H(1) 2.831 4_555
O(2) H(7) 3.122 1_655
O(2) H(8) 2.728 2_656
O(2) H(10) 2.483 4_555
O(2) H(11) 2.514 .
O(2) H(12) 2.728 4_555
O(2) H(15) 2.709 4_455
O(2) H(16) 3.016 .
N(1) H(1) 2.697 .
N(1) H(2) 3.355 .
N(1) H(3) 2.790 .
N(1) H(4) 2.832 .
N(1) H(5) 3.027 .
N(1) H(10) 1.972 .
N(1) H(11) 1.975 .
N(1) H(14) 3.418 4_455
N(1) H(15) 3.362 4_455
N(1) H(16) 3.081 .
C(12) H(1) 2.866 .
C(12) H(3) 3.008 .
C(12) H(7) 3.269 4_554
C(12) H(8) 3.447 2_656
C(12) H(12) 2.661 .
C(12) H(14) 3.025 4_455
C(12) H(16) 2.665 .
C(6) H(1) 2.069 .
C(6) H(2) 2.824 .
C(6) H(3) 3.428 .
C(6) H(5) 2.657 .
C(6) H(6) 2.027 .
C(6) H(7) 3.285 .
C(6) H(8) 3.275 .
C(6) H(9) 2.029 .
C(6) H(9) 3.271 3_656
C(14) H(3) 2.837 .
C(14) H(6) 2.732 4_554
C(14) H(7) 3.536 4_554
C(14) H(10) 2.536 .
C(14) H(11) 3.151 .
C(14) H(13) 2.033 .
C(14) H(14) 3.250 .
C(14) H(16) 3.248 .
C(14) H(16) 3.203 4_454
C(1) H(2) 2.144 .
C(1) H(3) 2.162 .
C(1) H(4) 3.224 .
C(1) H(5) 2.707 .
C(1) H(6) 2.620 .
C(1) H(8) 3.506 3_656
C(1) H(9) 2.691 .
C(1) H(9) 3.487 3_656
C(1) H(10) 2.787 .
C(15) H(4) 3.180 3_756
C(15) H(6) 2.754 4_554
C(15) H(12) 2.035 .
C(15) H(14) 2.025 .
C(15) H(15) 3.239 .
C(15) H(16) 3.401 4_454
C(13) H(3) 3.032 .
C(13) H(6) 2.979 4_554
C(13) H(7) 3.381 4_554
C(13) H(10) 2.014 .
C(13) H(11) 2.021 .
C(13) H(12) 2.024 .
C(13) H(13) 3.264 .
C(13) H(15) 3.267 .
C(13) H(16) 2.037 .
C(7) H(1) 2.670 .
C(7) H(5) 3.364 .
C(7) H(7) 2.049 .
C(7) H(9) 3.237 .
C(7) H(16) 3.490 1_455
C(9) H(2) 3.593 3_656
C(9) H(3) 3.141 3_656
C(9) H(6) 3.232 .
C(9) H(7) 2.023 .
C(9) H(8) 2.015 .
C(9) H(9) 3.234 .
C(18) H(2) 3.576 3_756
C(18) H(6) 3.213 4_554
C(18) H(10) 3.269 .
C(18) H(11) 2.679 .
C(18) H(12) 3.249 .
C(18) H(14) 3.257 .
C(18) H(15) 2.030 .
C(11) H(1) 3.265 .
C(11) H(1) 3.491 3_656
C(11) H(2) 2.800 .
C(11) H(5) 2.930 .
C(11) H(6) 3.237 .
C(11) H(8) 2.039 .
C(11) H(9) 3.515 3_656
C(11) H(14) 3.241 3_756
C(11) H(15) 3.388 3_756
C(5) H(4) 2.840 .
C(5) H(5) 2.984 .
C(5) H(7) 3.158 1_655
C(5) H(8) 3.567 2_656
C(5) H(10) 3.105 .
C(5) H(10) 3.449 4_555
C(5) H(11) 2.497 .
C(5) H(13) 3.468 1_556
C(5) H(15) 2.789 4_455
C(5) H(16) 3.226 .
C(3) H(1) 2.092 .
C(3) H(4) 2.743 .
C(3) H(5) 3.000 .
C(3) H(8) 3.534 3_656
C(3) H(9) 2.734 .
C(3) H(10) 3.048 .
C(3) H(12) 3.364 .
C(2) H(1) 2.089 .
C(2) H(2) 2.120 .
C(2) H(3) 2.124 .
C(2) H(4) 2.043 .
C(2) H(5) 2.051 .
C(2) H(9) 3.318 .
C(2) H(10) 2.662 .
C(2) H(11) 3.280 .
C(8) H(6) 2.031 .
C(8) H(8) 3.241 .
C(8) H(11) 3.565 4_455
C(16) H(1) 3.553 4_554
C(16) H(6) 3.005 4_554
C(16) H(8) 3.509 3_756
C(16) H(9) 2.851 3_756
C(16) H(10) 3.406 4_554
C(16) H(11) 3.410 4_554
C(16) H(12) 3.252 .
C(16) H(13) 2.028 .
C(16) H(15) 2.022 .
C(16) H(16) 3.256 .
C(17) H(2) 3.506 3_756
C(17) H(6) 3.217 4_554
C(17) H(8) 3.584 3_756
C(17) H(9) 2.757 3_756
C(17) H(13) 3.242 .
C(17) H(14) 2.033 .
C(17) H(16) 2.037 .
C(10) H(1) 3.345 3_656
C(10) H(2) 3.584 3_656
C(10) H(3) 3.099 3_656
C(10) H(7) 3.241 .
C(10) H(9) 2.032 .
C(10) H(11) 3.340 2_646
C(10) H(14) 3.284 3_756
C(10) H(15) 3.573 3_756
C(4) H(1) 3.401 .
C(4) H(2) 2.792 .
C(4) H(3) 3.384 .
C(4) H(9) 3.452 .
C(4) H(13) 3.439 1_556
H(1) O(2) 2.831 4_454
H(1) N(1) 2.697 .
H(1) C(12) 2.866 .
H(1) C(6) 2.069 .
H(1) C(7) 2.670 .
H(1) C(11) 3.265 .
H(1) C(11) 3.491 3_656
H(1) C(3) 2.092 .
H(1) C(2) 2.089 .
H(1) C(16) 3.553 4_455
H(1) C(10) 3.345 3_656
H(1) C(4) 3.401 .
H(1) H(2) 2.867 .
H(1) H(3) 2.392 .
H(1) H(5) 3.514 .
H(1) H(6) 2.513 .
H(1) H(8) 3.055 3_656
H(1) H(9) 3.504 .
H(1) H(9) 3.316 3_656
H(1) H(10) 2.226 .
H(1) H(11) 3.531 .
H(1) H(12) 3.433 .
H(1) H(14) 3.434 4_455
H(1) H(15) 3.136 1_455
H(2) N(1) 3.355 .
H(2) C(6) 2.824 .
H(2) C(1) 2.144 .
H(2) C(9) 3.593 3_656
H(2) C(18) 3.576 3_756
H(2) C(11) 2.800 .
H(2) C(2) 2.120 .
H(2) C(17) 3.506 3_756
H(2) C(10) 3.584 3_656
H(2) C(4) 2.792 .
H(2) H(1) 2.867 .
H(2) H(3) 1.551 .
H(2) H(3) 3.594 3_756
H(2) H(4) 2.664 .
H(2) H(5) 3.054 .
H(2) H(9) 2.196 .
H(3) Cl(1) 3.460 3_656
H(3) N(1) 2.790 .
H(3) C(12) 3.008 .
H(3) C(6) 3.428 .
H(3) C(14) 2.837 .
H(3) C(1) 2.162 .
H(3) C(13) 3.032 .
H(3) C(9) 3.141 3_656
H(3) C(2) 2.124 .
H(3) C(10) 3.099 3_656
H(3) C(4) 3.384 .
H(3) H(1) 2.392 .
H(3) H(2) 1.551 .
H(3) H(2) 3.594 3_756
H(3) H(4) 3.445 .
H(3) H(4) 3.465 3_756
H(3) H(8) 3.121 3_656
H(3) H(9) 3.515 .
H(3) H(10) 2.823 .
H(3) H(12) 2.541 .
H(4) Cl(1) 2.943 1_655
H(4) O(1) 1.989 .
H(4) N(1) 2.832 .
H(4) C(1) 3.224 .
H(4) C(15) 3.180 3_756
H(4) C(5) 2.840 .
H(4) C(3) 2.743 .
H(4) C(2) 2.043 .
H(4) H(2) 2.664 .
H(4) H(3) 3.445 .
H(4) H(3) 3.465 3_756
H(4) H(5) 1.551 .
H(4) H(9) 3.507 .
H(4) H(13) 3.061 3_756
H(5) Cl(1) 3.000 3_657
H(5) O(1) 1.996 .
H(5) N(1) 3.027 .
H(5) C(6) 2.657 .
H(5) C(1) 2.707 .
H(5) C(7) 3.364 .
H(5) C(11) 2.930 .
H(5) C(5) 2.984 .
H(5) C(3) 3.000 .
H(5) C(2) 2.051 .
H(5) H(1) 3.514 .
H(5) H(2) 3.054 .
H(5) H(4) 1.551 .
H(5) H(9) 3.049 .
H(5) H(13) 3.238 1_556
H(6) C(6) 2.027 .
H(6) C(14) 2.732 4_455
H(6) C(1) 2.620 .
H(6) C(15) 2.754 4_455
H(6) C(13) 2.979 4_455
H(6) C(9) 3.232 .
H(6) C(18) 3.213 4_455
H(6) C(11) 3.237 .
H(6) C(8) 2.031 .
H(6) C(16) 3.005 4_455
H(6) C(17) 3.217 4_455
H(6) H(1) 2.513 .
H(6) H(7) 2.349 .
H(6) H(12) 3.150 4_455
H(6) H(13) 3.190 4_455
H(6) H(14) 3.561 4_455
H(6) H(15) 3.347 1_455
H(6) H(16) 3.078 1_455
H(7) Cl(1) 2.791 .
H(7) O(1) 3.198 1_455
H(7) O(2) 3.122 1_455
H(7) C(12) 3.269 4_455
H(7) C(6) 3.285 .
H(7) C(14) 3.536 4_455
H(7) C(13) 3.381 4_455
H(7) C(7) 2.049 .
H(7) C(9) 2.023 .
H(7) C(5) 3.158 1_455
H(7) C(10) 3.241 .
H(7) H(6) 2.349 .
H(7) H(10) 3.032 4_455
H(7) H(11) 2.943 4_455
H(7) H(12) 3.506 4_455
H(7) H(16) 3.425 1_455
H(8) Cl(1) 2.779 .
H(8) O(2) 2.728 2_646
H(8) C(12) 3.447 2_646
H(8) C(6) 3.275 .
H(8) C(1) 3.506 3_656
H(8) C(9) 2.015 .
H(8) C(11) 2.039 .
H(8) C(5) 3.567 2_646
H(8) C(3) 3.534 3_656
H(8) C(8) 3.241 .
H(8) C(16) 3.509 3_756
H(8) C(17) 3.584 3_756
H(8) H(1) 3.055 3_656
H(8) H(3) 3.121 3_656
H(8) H(9) 2.343 .
H(8) H(11) 2.519 2_646
H(8) H(12) 3.155 3_656
H(8) H(14) 2.899 3_756
H(8) H(15) 3.046 3_756
H(9) C(6) 2.029 .
H(9) C(6) 3.271 3_656
H(9) C(1) 2.691 .
H(9) C(1) 3.487 3_656
H(9) C(7) 3.237 .
H(9) C(9) 3.234 .
H(9) C(11) 3.515 3_656
H(9) C(3) 2.734 .
H(9) C(2) 3.318 .
H(9) C(16) 2.851 3_756
H(9) C(17) 2.757 3_756
H(9) C(10) 2.032 .
H(9) C(4) 3.452 .
H(9) H(1) 3.504 .
H(9) H(1) 3.316 3_656
H(9) H(2) 2.196 .
H(9) H(3) 3.515 .
H(9) H(4) 3.507 .
H(9) H(5) 3.049 .
H(9) H(8) 2.343 .
H(9) H(14) 2.807 3_756
H(9) H(15) 2.653 3_756
H(10) O(2) 2.483 4_454
H(10) N(1) 1.972 .
H(10) C(14) 2.536 .
H(10) C(1) 2.787 .
H(10) C(13) 2.014 .
H(10) C(18) 3.269 .
H(10) C(5) 3.105 .
H(10) C(5) 3.449 4_454
H(10) C(3) 3.048 .
H(10) C(2) 2.662 .
H(10) C(16) 3.406 4_455
H(10) H(1) 2.226 .
H(10) H(3) 2.823 .
H(10) H(7) 3.032 4_554
H(10) H(11) 1.551 .
H(10) H(12) 2.333 .
H(10) H(14) 2.737 4_455
H(10) H(16) 3.551 .
H(11) O(2) 2.514 .
H(11) N(1) 1.975 .
H(11) C(14) 3.151 .
H(11) C(13) 2.021 .
H(11) C(18) 2.679 .
H(11) C(5) 2.497 .
H(11) C(2) 3.280 .
H(11) C(8) 3.565 4_554
H(11) C(16) 3.410 4_455
H(11) C(10) 3.340 2_656
H(11) H(1) 3.531 .
H(11) H(7) 2.943 4_554
H(11) H(8) 2.519 2_656
H(11) H(10) 1.551 .
H(11) H(12) 3.369 .
H(11) H(14) 2.628 4_455
H(11) H(15) 3.437 4_455
H(11) H(16) 2.592 .
H(12) Cl(1) 3.117 3_656
H(12) O(2) 2.728 4_454
H(12) C(12) 2.661 .
H(12) C(15) 2.035 .
H(12) C(13) 2.024 .
H(12) C(18) 3.249 .
H(12) C(3) 3.364 .
H(12) C(16) 3.252 .
H(12) H(1) 3.433 .
H(12) H(3) 2.541 .
H(12) H(6) 3.150 4_554
H(12) H(7) 3.506 4_554
H(12) H(8) 3.155 3_656
H(12) H(10) 2.333 .
H(12) H(11) 3.369 .
H(12) H(13) 2.336 .
H(12) H(16) 2.716 4_454
H(13) Cl(1) 3.095 3_656
H(13) O(1) 2.550 1_554
H(13) C(14) 2.033 .
H(13) C(13) 3.264 .
H(13) C(5) 3.468 1_554
H(13) C(16) 2.028 .
H(13) C(17) 3.242 .
H(13) C(4) 3.439 1_554
H(13) H(4) 3.061 3_756
H(13) H(5) 3.238 1_554
H(13) H(6) 3.190 4_554
H(13) H(12) 2.336 .
H(13) H(14) 2.325 .
H(13) H(15) 3.283 4_454
H(13) H(16) 3.100 4_454
H(14) O(1) 3.287 1_554
H(14) N(1) 3.418 4_554
H(14) C(12) 3.025 4_554
H(14) C(14) 3.250 .
H(14) C(15) 2.025 .
H(14) C(18) 3.257 .
H(14) C(11) 3.241 3_756
H(14) C(17) 2.033 .
H(14) C(10) 3.284 3_756
H(14) H(1) 3.434 4_554
H(14) H(6) 3.561 4_554
H(14) H(8) 2.899 3_756
H(14) H(9) 2.807 3_756
H(14) H(10) 2.737 4_554
H(14) H(11) 2.628 4_554
H(14) H(13) 2.325 .
H(14) H(15) 2.328 .
H(15) O(1) 3.202 4_554
H(15) O(2) 2.709 4_554
H(15) N(1) 3.362 4_554
H(15) C(15) 3.239 .
H(15) C(13) 3.267 .
H(15) C(18) 2.030 .
H(15) C(11) 3.388 3_756
H(15) C(5) 2.789 4_554
H(15) C(16) 2.022 .
H(15) C(10) 3.573 3_756
H(15) H(1) 3.136 1_655
H(15) H(6) 3.347 1_655
H(15) H(8) 3.046 3_756
H(15) H(9) 2.653 3_756
H(15) H(11) 3.437 4_554
H(15) H(13) 3.283 4_555
H(15) H(14) 2.328 .
H(15) H(16) 2.340 .
H(16) O(2) 3.016 .
H(16) N(1) 3.081 .
H(16) C(12) 2.665 .
H(16) C(14) 3.248 .
H(16) C(14) 3.203 4_555
H(16) C(15) 3.401 4_555
H(16) C(13) 2.037 .
H(16) C(7) 3.490 1_655
H(16) C(5) 3.226 .
H(16) C(16) 3.256 .
H(16) C(17) 2.037 .
H(16) H(6) 3.078 1_655
H(16) H(7) 3.425 1_655
H(16) H(10) 3.551 .
H(16) H(11) 2.592 .
H(16) H(12) 2.716 4_555
H(16) H(13) 3.100 4_555
H(16) H(15) 2.340 .

loop_
_geom_torsion_atom_site_label_1
_geom_torsion_atom_site_label_2
_geom_torsion_atom_site_label_3
_geom_torsion_atom_site_label_4
_geom_torsion
C(5) O(1) C(4) C(2) -11.2(2)
C(4) O(1) C(5) O(2) -177.08(18)
C(4) O(1) C(5) N(1) 3.2(2)
C(12) N(1) C(5) O(1) 174.49(15)
C(12) N(1) C(5) O(2) -5.2(3)
C(5) N(1) C(12) C(13) 105.18(19)
C(12) N(1) C(2) C(1) -37.6(2)
C(12) N(1) C(2) C(3) 36.7(2)
C(12) N(1) C(2) C(4) 179.66(17)
C(2) N(1) C(12) C(13) -89.0(2)
C(5) N(1) C(2) C(1) 129.54(18)
C(5) N(1) C(2) C(3) -156.22(17)
C(5) N(1) C(2) C(4) -13.2(2)
C(2) N(1) C(5) O(1) 6.9(2)
C(2) N(1) C(5) O(2) -172.85(19)
N(1) C(12) C(13) C(14) 110.02(17)
N(1) C(12) C(13) C(18) -72.0(2)
C(1) C(6) C(7) C(8) -178.76(16)
C(7) C(6) C(1) C(3) 175.27(16)
C(7) C(6) C(1) C(2) 104.8(2)
C(1) C(6) C(11) C(10) 178.33(16)
C(11) C(6) C(1) C(3) -4.6(2)
C(11) C(6) C(1) C(2) -75.0(2)
C(7) C(6) C(11) C(10) -1.5(2)
C(11) C(6) C(7) C(8) 1.1(2)
C(15) C(14) C(13) C(12) 177.94(16)
C(15) C(14) C(13) C(18) -0.06(19)
C(13) C(14) C(15) C(16) -0.4(2)
C(6) C(1) C(3) C(2) -108.30(18)
C(6) C(1) C(2) N(1) -133.40(19)
C(6) C(1) C(2) C(3) 112.77(19)
C(6) C(1) C(2) C(4) 1.6(2)
C(3) C(1) C(2) N(1) 113.8(2)
C(3) C(1) C(2) C(4) -111.1(2)
C(14) C(15) C(16) C(17) 0.3(2)
C(12) C(13) C(18) C(17) -177.36(17)
C(14) C(13) C(18) C(17) 0.7(2)
C(6) C(7) C(8) C(9) 0.6(2)
Cl(1) C(9) C(8) C(7) 178.74(13)
Cl(1) C(9) C(10) C(11) -179.14(13)
C(8) C(9) C(10) C(11) 1.5(2)
C(10) C(9) C(8) C(7) -1.9(2)
C(13) C(18) C(17) C(16) -0.8(2)
C(6) C(11) C(10) C(9) 0.3(2)
C(1) C(3) C(2) N(1) -110.95(19)
C(1) C(3) C(2) C(4) 113.0(2)
N(1) C(2) C(4) O(1) 14.18(19)
C(1) C(2) C(4) O(1) -128.04(18)
C(3) C(2) C(4) O(1) 158.08(17)
C(15) C(16) C(17) C(18) 0.3(2)

loop_
_cod_changelog_entry_id
_cod_changelog_entry_author
_cod_changelog_entry_date
_cod_changelog_entry_text
1 'Vaitkus, Antanas' 2022-05-09T01:30:00+03:00 'Updated bibliographic information.'
2 'Vaitkus, Antanas' 2022-05-09T01:33:00+03:00
;
 Replaced the '(J\(B' sequence with a backslash symbol ('\')
 in multiple data values.
;
